data_7056370
loop_
_publ_author_name
'Patra, Shanti G.'
'Shee, Nirmal K.'
'Drew, Michael G. B.'
'Datta, Dipankar'

_publ_section_title
;
 Palladium(II)-palladium(II) bonding in two open clamshell dinuclear
 complexes
;
_journal_name_full 'New J. Chem.'
_journal_paper_doi 10.1039/C7NJ01604B
_journal_year 2017
_chemical_formula_sum 'C24 H22 Cl2 N12 O4 Pd2'
_chemical_formula_weight 826.23
_space_group_crystal_system orthorhombic
_space_group_IT_number 54
_space_group_name_Hall '-P 2a 2ac'
_space_group_name_H-M_alt 'P c c a'
_symmetry_space_group_name_Hall '-P 2a 2ac'
_symmetry_space_group_name_H-M 'P c c a'
_atom_sites_solution_hydrogens mixed
_audit_creation_method SHELXL-2016/6
_audit_update_record
;
2017-06-21 deposited with the CCDC.
2017-06-23 downloaded from the CCDC.
;
_cell_angle_alpha 90
_cell_angle_beta 90
_cell_angle_gamma 90
_cell_formula_units_Z 4
_cell_length_a 16.2703(6)
_cell_length_b 10.6913(4)
_cell_length_c 16.8761(5)
_cell_measurement_reflns_used 13173
_cell_measurement_temperature 150(2)
_cell_measurement_theta_max 30.00
_cell_measurement_theta_min 3.32
_cell_volume 2935.61(18)
_computing_cell_refinement 'Crysalis, Oxford Diffraction'
_computing_data_collection 'Crysalis, Oxford Diffraction'
_computing_data_reduction 'Crysalis, Oxford Diffraction'
_computing_molecular_graphics PLATON(Spek,2004)
_computing_publication_material 'SHELXL, PLATON, WINGX (Ferrugia, 2012)'
_computing_structure_refinement 'SHELXL-2016/6 (Sheldrick, 2016)'
_computing_structure_solution 'SHELXS (Sheldrick, 2008)'
_diffrn_ambient_temperature 150(2)
_diffrn_measured_fraction_theta_full 0.988
_diffrn_measured_fraction_theta_max 0.988
_diffrn_measurement_device_type 'Oxford Diffaction X-Calibor System'
_diffrn_measurement_method '321 frames, counting time 10 s.'
_diffrn_radiation_monochromator graphite
_diffrn_radiation_source 'fine-focus sealed tube'
_diffrn_radiation_type MoK\a
_diffrn_radiation_wavelength 0.71073
_diffrn_reflns_av_R_equivalents 0.0609
_diffrn_reflns_av_unetI/netI 0.0736
_diffrn_reflns_Laue_measured_fraction_full 0.988
_diffrn_reflns_Laue_measured_fraction_max 0.988
_diffrn_reflns_limit_h_max 22
_diffrn_reflns_limit_h_min -18
_diffrn_reflns_limit_k_max 15
_diffrn_reflns_limit_k_min -14
_diffrn_reflns_limit_l_max 23
_diffrn_reflns_limit_l_min -12
_diffrn_reflns_number 13173
_diffrn_reflns_point_group_measured_fraction_full 0.988
_diffrn_reflns_point_group_measured_fraction_max 0.988
_diffrn_reflns_theta_full 25.242
_diffrn_reflns_theta_max 29.999
_diffrn_reflns_theta_min 3.321
_exptl_absorpt_coefficient_mu 1.462
_exptl_absorpt_correction_T_max 1.000
_exptl_absorpt_correction_T_min 0.912
_exptl_absorpt_correction_type empirical
_exptl_absorpt_process_details 'ABSPACK, Oxford Diffraction Ltd'
_exptl_crystal_colour red
_exptl_crystal_density_diffrn 1.869
_exptl_crystal_description block
_exptl_crystal_F_000 1632
_exptl_crystal_size_max 0.18
_exptl_crystal_size_mid 0.17
_exptl_crystal_size_min 0.17
_refine_diff_density_max 0.695
_refine_diff_density_min -0.950
_refine_diff_density_rms 0.157
_refine_ls_extinction_method none
_refine_ls_goodness_of_fit_ref 1.019
_refine_ls_hydrogen_treatment mixed
_refine_ls_matrix_type full
_refine_ls_number_parameters 203
_refine_ls_number_reflns 4230
_refine_ls_number_restraints 1
_refine_ls_restrained_S_all 1.019
_refine_ls_R_factor_all 0.0778
_refine_ls_R_factor_gt 0.0432
_refine_ls_shift/su_max 0.002
_refine_ls_shift/su_mean 0.000
_refine_ls_structure_factor_coef Fsqd
_refine_ls_weighting_details 'w=1/[\s^2^(Fo^2^)+(0.0276P)^2^] where P=(Fo^2^+2Fc^2^)/3'
_refine_ls_weighting_scheme calc
_refine_ls_wR_factor_gt 0.0790
_refine_ls_wR_factor_ref 0.0933
_reflns_Friedel_coverage 0.000
_reflns_number_gt 2905
_reflns_number_total 4230
_reflns_threshold_expression 'I > 2\s(I)'
_cod_data_source_file c7nj01604b1.cif
_cod_data_source_block 1
_cod_database_code 7056370
_shelx_shelxl_version_number 2016/6
_shelx_space_group_comment
;
The symmetry employed for this shelxl refinement is uniquely defined
by the following loop, which should always be used as a source of
symmetry information in preference to the above space-group names.
They are only intended as comments.
;

loop_
_space_group_symop_operation_xyz
'x, y, z'
'-x+1/2, -y, z'
'-x, y, -z+1/2'
'x+1/2, -y, -z+1/2'
'-x, -y, -z'
'x-1/2, y, -z'
'x, -y, z-1/2'
'-x-1/2, y, z-1/2'

loop_
_atom_site_label
_atom_site_type_symbol
_atom_site_fract_x
_atom_site_fract_y
_atom_site_fract_z
_atom_site_U_iso_or_equiv
_atom_site_adp_type
_atom_site_occupancy
_atom_site_site_symmetry_order
_atom_site_calc_flag
_atom_site_refinement_flags_posn
_atom_site_refinement_flags_adp
_atom_site_refinement_flags_occupancy
Pd1 Pd 0.15561(2) 1.05204(3) 0.05486(2) 0.01534(9) Uani 1 1 d . . .
Cl1 Cl 0.000000 1.06911(15) -0.250000 0.0293(4) Uani 1 2 d S T P
N11 N 0.13364(19) 1.2277(3) 0.01405(17) 0.0189(7) Uani 1 1 d . . .
C12 C 0.1472(2) 1.3409(4) 0.0487(2) 0.0231(9) Uani 1 1 d . . .
H12 H 0.170646 1.343129 0.098957 0.028 Uiso 1 1 calc R U .
C13 C 0.1278(3) 1.4510(4) 0.0126(2) 0.0302(10) Uani 1 1 d . . .
H13 H 0.138355 1.526923 0.037551 0.036 Uiso 1 1 calc R U .
C14 C 0.0918(3) 1.4479(4) -0.0624(2) 0.0289(10) Uani 1 1 d . . .
H14 H 0.079380 1.522331 -0.088266 0.035 Uiso 1 1 calc R U .
C15 C 0.0749(2) 1.3368(4) -0.0978(2) 0.0257(10) Uani 1 1 d . . .
H15 H 0.049453 1.333760 -0.147136 0.031 Uiso 1 1 calc R U .
C16 C 0.0971(2) 1.2269(4) -0.0578(2) 0.0208(8) Uani 1 1 d . . .
N17 N 0.0812(2) 1.1127(3) -0.08934(18) 0.0262(8) Uani 1 1 d D . .
H17 H 0.060(2) 1.104(4) -0.1343(14) 0.031 Uiso 1 1 d D U .
N18 N 0.0965(2) 1.0099(3) -0.04277(16) 0.0186(7) Uani 1 1 d . . .
C19 C 0.0709(2) 0.9007(4) -0.0639(2) 0.0221(9) Uani 1 1 d . . .
H19 H 0.041959 0.893591 -0.111236 0.027 Uiso 1 1 calc R U .
C20 C 0.0847(2) 0.7911(4) -0.0188(2) 0.0237(9) Uani 1 1 d . . .
H20 H 0.059774 0.719134 -0.038241 0.028 Uiso 1 1 calc R U .
N21 N 0.1275(2) 0.7757(3) 0.04662(17) 0.0221(7) Uani 1 1 d . . .
N22 N 0.16652(19) 0.8705(3) 0.08091(17) 0.0183(7) Uani 1 1 d . . .
C23 C 0.2118(2) 0.8307(4) 0.14781(19) 0.0151(8) Uani 1 1 d . . .
C24 C 0.1807(2) 0.7440(4) 0.2017(2) 0.0222(9) Uani 1 1 d . . .
H24 H 0.128931 0.708837 0.194631 0.027 Uiso 1 1 calc R U .
C25 C 0.2292(3) 0.7119(4) 0.2660(2) 0.0303(11) Uani 1 1 d . . .
H25 H 0.210740 0.652617 0.302253 0.036 Uiso 1 1 calc R U .
C26 C 0.3048(3) 0.7678(4) 0.2763(2) 0.0285(10) Uani 1 1 d . . .
H26 H 0.336432 0.749811 0.320783 0.034 Uiso 1 1 calc R U .
C27 C 0.3331(2) 0.8508(4) 0.21997(19) 0.0200(8) Uani 1 1 d . . .
H27 H 0.384480 0.887606 0.226500 0.024 Uiso 1 1 calc R U .
N28 N 0.28733(19) 0.8798(3) 0.15494(15) 0.0169(7) Uani 1 1 d . . .
Cl7 Cl 0.000000 0.59919(14) 0.750000 0.0252(3) Uani 1 2 d S T P
O71 O -0.00593(18) 0.6778(3) 0.68037(14) 0.0298(7) Uani 1 1 d . . .
O72 O -0.0717(2) 0.5225(3) 0.75583(17) 0.0468(10) Uani 1 1 d . . .

loop_
_atom_site_aniso_label
_atom_site_aniso_U_11
_atom_site_aniso_U_22
_atom_site_aniso_U_33
_atom_site_aniso_U_23
_atom_site_aniso_U_13
_atom_site_aniso_U_12
Pd1 0.01801(15) 0.01490(16) 0.01311(13) -0.00078(11) -0.00211(10) 0.00062(13)
Cl1 0.0314(8) 0.0363(10) 0.0202(6) 0.000 -0.0096(5) 0.000
N11 0.0186(17) 0.022(2) 0.0159(15) 0.0007(13) -0.0025(12) 0.0028(15)
C12 0.031(2) 0.020(2) 0.0182(18) 0.0025(16) -0.0047(16) -0.001(2)
C13 0.044(3) 0.019(2) 0.028(2) -0.0023(19) -0.0032(18) 0.002(2)
C14 0.040(3) 0.020(2) 0.026(2) 0.0044(18) -0.0006(17) 0.005(2)
C15 0.033(2) 0.029(3) 0.0146(18) 0.0050(17) -0.0024(16) 0.005(2)
C16 0.022(2) 0.022(2) 0.0184(17) 0.0001(16) -0.0026(15) 0.0003(18)
N17 0.042(2) 0.020(2) 0.0170(16) 0.0015(14) -0.0116(15) 0.0049(18)
N18 0.0224(17) 0.0189(19) 0.0145(15) -0.0008(13) -0.0022(12) 0.0027(15)
C19 0.025(2) 0.024(2) 0.0175(18) -0.0068(16) -0.0029(15) 0.0018(19)
C20 0.028(2) 0.021(2) 0.022(2) -0.0055(17) -0.0018(16) -0.0034(19)
N21 0.0257(18) 0.0168(19) 0.0237(17) -0.0035(14) -0.0001(13) -0.0027(16)
N22 0.0202(17) 0.0170(18) 0.0177(14) 0.0040(13) -0.0020(12) 0.0006(15)
C23 0.0180(18) 0.011(2) 0.0162(17) -0.0012(14) 0.0004(13) 0.0044(16)
C24 0.019(2) 0.024(2) 0.0244(19) 0.0071(17) 0.0029(15) -0.0014(18)
C25 0.031(2) 0.035(3) 0.025(2) 0.0113(19) 0.0058(17) -0.002(2)
C26 0.029(2) 0.035(3) 0.022(2) 0.0084(18) -0.0017(17) 0.008(2)
C27 0.020(2) 0.023(2) 0.0165(17) -0.0022(16) -0.0012(14) 0.0019(18)
N28 0.0208(17) 0.0185(19) 0.0113(13) 0.0015(12) 0.0016(11) 0.0035(15)
Cl7 0.0362(8) 0.0213(8) 0.0181(6) 0.000 -0.0054(5) 0.000
O71 0.0369(18) 0.0324(19) 0.0201(14) 0.0067(13) -0.0049(12) 0.0031(15)
O72 0.061(2) 0.042(3) 0.0367(19) -0.0001(16) -0.0004(16) -0.0280(19)

loop_
_atom_type_symbol
_atom_type_description
_atom_type_scat_dispersion_real
_atom_type_scat_dispersion_imag
_atom_type_scat_source
C C 0.0033 0.0016 'International Tables Vol C Tables 4.2.6.8 and 6.1.1.4'
H H 0.0000 0.0000 'International Tables Vol C Tables 4.2.6.8 and 6.1.1.4'
N N 0.0061 0.0033 'International Tables Vol C Tables 4.2.6.8 and 6.1.1.4'
O O 0.0106 0.0060 'International Tables Vol C Tables 4.2.6.8 and 6.1.1.4'
Pd Pd -0.9988 1.0072 'International Tables Vol C Tables 4.2.6.8 and 6.1.1.4'
Cl Cl 0.1484 0.1585 'International Tables Vol C Tables 4.2.6.8 and 6.1.1.4'

loop_
_geom_angle_atom_site_label_1
_geom_angle_atom_site_label_2
_geom_angle_atom_site_label_3
_geom_angle
_geom_angle_site_symmetry_1
_geom_angle_site_symmetry_3
N18 Pd1 N22 90.30(13) . .
N18 Pd1 N11 80.87(13) . .
N22 Pd1 N11 171.13(12) . .
N18 Pd1 N28 172.46(14) . 2_575
N22 Pd1 N28 97.06(12) . 2_575
N11 Pd1 N28 91.74(12) . 2_575
C16 N11 C12 117.5(3) . .
C16 N11 Pd1 112.1(3) . .
C12 N11 Pd1 130.3(2) . .
N11 C12 C13 122.6(3) . .
N11 C12 H12 118.7 . .
C13 C12 H12 118.7 . .
C12 C13 C14 118.8(4) . .
C12 C13 H13 120.6 . .
C14 C13 H13 120.6 . .
C15 C14 C13 120.4(4) . .
C15 C14 H14 119.8 . .
C13 C14 H14 119.8 . .
C14 C15 C16 118.0(4) . .
C14 C15 H15 121.0 . .
C16 C15 H15 121.0 . .
N11 C16 N17 116.2(4) . .
N11 C16 C15 122.7(4) . .
N17 C16 C15 121.1(3) . .
C16 N17 N18 117.5(3) . .
C16 N17 H17 122(3) . .
N18 N17 H17 120(3) . .
C19 N18 N17 120.5(3) . .
C19 N18 Pd1 126.8(3) . .
N17 N18 Pd1 112.7(3) . .
N18 C19 C20 123.3(3) . .
N18 C19 H19 118.4 . .
C20 C19 H19 118.4 . .
N21 C20 C19 129.7(4) . .
N21 C20 H20 115.1 . .
C19 C20 H20 115.1 . .
C20 N21 N22 121.6(3) . .
N21 N22 C23 111.5(3) . .
N21 N22 Pd1 127.1(2) . .
C23 N22 Pd1 121.0(3) . .
N21 N22 Pd1 126.8(2) . 2_575
C23 N22 Pd1 72.66(19) . 2_575
Pd1 N22 Pd1 77.78(10) . 2_575
N28 C23 C24 122.3(3) . .
N28 C23 N22 115.5(3) . .
C24 C23 N22 122.2(3) . .
C25 C24 C23 118.0(4) . .
C25 C24 H24 121.0 . .
C23 C24 H24 121.0 . .
C26 C25 C24 119.9(4) . .
C26 C25 H25 120.0 . .
C24 C25 H25 120.0 . .
C27 C26 C25 119.4(4) . .
C27 C26 H26 120.3 . .
C25 C26 H26 120.3 . .
N28 C27 C26 121.3(4) . .
N28 C27 H27 119.4 . .
C26 C27 H27 119.4 . .
Pd1 C27 H27 84.7 2_575 .
C23 N28 C27 118.9(3) . .
C23 N28 Pd1 118.5(2) . 2_575
C27 N28 Pd1 119.6(3) . 2_575
O72 Cl7 O72 110.0(3) . 3_556
O72 Cl7 O71 109.55(17) . .
O72 Cl7 O71 109.36(17) 3_556 .
O72 Cl7 O71 109.37(17) . 3_556
O72 Cl7 O71 109.55(17) 3_556 3_556
O71 Cl7 O71 109.0(3) . 3_556

loop_
_geom_bond_atom_site_label_1
_geom_bond_atom_site_label_2
_geom_bond_distance
_geom_bond_site_symmetry_2
Pd1 N18 1.960(3) .
Pd1 N22 1.998(3) .
Pd1 N11 2.032(3) .
Pd1 N28 2.060(3) 2_575
Pd1 Pd1 3.2669(6) 2_575
N11 C16 1.351(4) .
N11 C12 1.363(5) .
C12 C13 1.363(6) .
C12 H12 0.9300 .
C13 C14 1.395(5) .
C13 H13 0.9300 .
C14 C15 1.358(6) .
C14 H14 0.9300 .
C15 C16 1.403(6) .
C15 H15 0.9300 .
C16 N17 1.356(5) .
N17 N18 1.374(5) .
N17 H17 0.838(18) .
N18 C19 1.290(5) .
C19 C20 1.416(6) .
C19 H19 0.9300 .
C20 N21 1.315(5) .
C20 H20 0.9300 .
N21 N22 1.328(4) .
N22 C23 1.414(4) .
C23 N28 1.342(5) .
C23 C24 1.393(5) .
C24 C25 1.386(5) .
C24 H24 0.9300 .
C25 C26 1.380(6) .
C25 H25 0.9300 .
C26 C27 1.379(5) .
C26 H26 0.9300 .
C27 N28 1.362(4) .
C27 H27 0.9300 .
Cl7 O72 1.429(3) .
Cl7 O72 1.429(3) 3_556
Cl7 O71 1.448(3) .
Cl7 O71 1.448(3) 3_556

loop_
_geom_hbond_atom_site_label_D
_geom_hbond_atom_site_label_H
_geom_hbond_atom_site_label_A
_geom_hbond_distance_DH
_geom_hbond_distance_HA
_geom_hbond_distance_DA
_geom_hbond_angle_DHA
N17 H17 Cl1 0.838(18) 2.215(19) 3.052(3) 176(4)
